data_2237387
loop_
_publ_author_name
'Kim, Namseok'
'Noh, Heeso'
'Yoon, Sungho'
'Park, Chan Ryang'

_publ_section_title
;
 Bis(4,4''-difluoro-1,1':3',1''-terphenyl-2'-carboxylato-\k<i>O</i>)tetrakis(methanol-\k<i>O</i>)calcium
 methanol tetrasolvate
;
_journal_coeditor_code RU2047
_journal_issue 2
_journal_name_full 'Acta Crystallographica Section E'
_journal_page_first m122
_journal_page_last m123
_journal_paper_doi 10.1107/S1600536813000044
_journal_volume 69
_journal_year 2013
_chemical_formula_iupac '[Ca (C19 H11 F2 O2)2 (C H4 O)4], 4C H4 O'
_chemical_formula_moiety 'C46 H54 Ca F4 O12'
_chemical_formula_sum 'C46 H54 Ca F4 O12'
_chemical_formula_weight 914.97
_chemical_name_systematic
;
Bis(4,4''-difluoro-1,1':3',1''-terphenyl-2'-carboxylato-
\k<i>O</i>)tetrakis(methanol-\k<i>O</i>)calcium methanol tetrasolvate
;
_space_group_IT_number 61
_symmetry_cell_setting orthorhombic
_symmetry_space_group_name_Hall '-P 2ac 2ab'
_symmetry_space_group_name_H-M 'P b c a'
_atom_sites_solution_hydrogens geom
_atom_sites_solution_primary direct
_atom_sites_solution_secondary difmap
_audit_creation_method SHELXL-97
_cell_angle_alpha 90.00
_cell_angle_beta 90.00
_cell_angle_gamma 90.00
_cell_formula_units_Z 4
_cell_length_a 15.4611(19)
_cell_length_b 14.2436(18)
_cell_length_c 20.886(3)
_cell_measurement_reflns_used 2898
_cell_measurement_temperature 200(2)
_cell_measurement_theta_max 22.04
_cell_measurement_theta_min 2.17
_cell_volume 4599.6(10)
_computing_cell_refinement '<i>SAINT</i> (Bruker, 2000)'
_computing_data_collection '<i>SMART</i> (Bruker, 2000)'
_computing_data_reduction '<i>SAINT</i> (Bruker, 2000)'
_computing_molecular_graphics 'SHELXTL (Sheldrick, 2008)'
_computing_publication_material 'SHELXTL (Sheldrick, 2008)'
_computing_structure_refinement '<i>SHELXL97</i> (Sheldrick, 2008)'
_computing_structure_solution '<i>SHELXS97</i> (Sheldrick,2008)'
_diffrn_ambient_temperature 200(2)
_diffrn_measured_fraction_theta_full 0.999
_diffrn_measured_fraction_theta_max 0.999
_diffrn_measurement_device_type 'Bruker SMART CCD area-detector'
_diffrn_measurement_method 'phi and omega scans'
_diffrn_radiation_monochromator graphite
_diffrn_radiation_source 'fine-focus sealed tube'
_diffrn_radiation_type MoK\a
_diffrn_radiation_wavelength 0.71073
_diffrn_reflns_av_R_equivalents 0.1433
_diffrn_reflns_av_sigmaI/netI 0.1074
_diffrn_reflns_limit_h_max 20
_diffrn_reflns_limit_h_min -14
_diffrn_reflns_limit_k_max 18
_diffrn_reflns_limit_k_min -18
_diffrn_reflns_limit_l_max 27
_diffrn_reflns_limit_l_min -23
_diffrn_reflns_number 32627
_diffrn_reflns_theta_full 28.29
_diffrn_reflns_theta_max 28.29
_diffrn_reflns_theta_min 1.95
_diffrn_standards_number 0
_exptl_absorpt_coefficient_mu 0.213
_exptl_absorpt_correction_T_max 1.00
_exptl_absorpt_correction_T_min 0.521
_exptl_absorpt_correction_type multi-scan
_exptl_absorpt_process_details '(SADABS; Bruker, 2000)'
_exptl_crystal_colour colorless
_exptl_crystal_density_diffrn 1.321
_exptl_crystal_density_method 'not measured'
_exptl_crystal_description block
_exptl_crystal_F_000 1928
_exptl_crystal_size_max 0.32
_exptl_crystal_size_mid 0.23
_exptl_crystal_size_min 0.14
_refine_diff_density_max 0.434
_refine_diff_density_min -0.445
_refine_ls_extinction_method none
_refine_ls_goodness_of_fit_ref 0.978
_refine_ls_hydrogen_treatment mixed
_refine_ls_matrix_type full
_refine_ls_number_parameters 300
_refine_ls_number_reflns 5709
_refine_ls_number_restraints 0
_refine_ls_restrained_S_all 0.978
_refine_ls_R_factor_all 0.1640
_refine_ls_R_factor_gt 0.0636
_refine_ls_shift/su_max 0.000
_refine_ls_shift/su_mean 0.000
_refine_ls_structure_factor_coef Fsqd
_refine_ls_weighting_details 'calc w=1/[\s^2^(Fo^2^)+(0.0644P)^2^+0.0000P] where P=(Fo^2^+2Fc^2^)/3'
_refine_ls_weighting_scheme calc
_refine_ls_wR_factor_gt 0.1245
_refine_ls_wR_factor_ref 0.1645
_reflns_number_gt 2624
_reflns_number_total 5709
_reflns_threshold_expression I>2sigma(I)
_cod_data_source_file ru2047.cif
_cod_data_source_block I
_cod_original_cell_volume 4599.5(10)
_cod_original_sg_symbol_Hall '-p 2ac 2ab'
_cod_database_code 2237387
_cod_database_fobs_code 2237387

loop_
_symmetry_equiv_pos_as_xyz
'x, y, z'
'-x+1/2, -y, z+1/2'
'-x, y+1/2, -z+1/2'
'x+1/2, -y+1/2, -z'
'-x, -y, -z'
'x-1/2, y, -z-1/2'
'x, -y-1/2, z-1/2'
'-x-1/2, y-1/2, z'

loop_
_atom_site_type_symbol
_atom_site_label
_atom_site_fract_x
_atom_site_fract_y
_atom_site_fract_z
_atom_site_U_iso_or_equiv
_atom_site_adp_type
_atom_site_calc_flag
_atom_site_refinement_flags
_atom_site_occupancy
_atom_site_symmetry_multiplicity
Ca Ca1 1.0000 0.0000 0.5000 0.0296(2) Uani d S 1 2
O O2 0.79691(12) 0.20766(14) 0.46541(10) 0.0359(5) Uani d . 1 1
O O1 0.92097(13) 0.12979(14) 0.47660(10) 0.0382(6) Uani d . 1 1
O O3 0.94225(15) -0.07389(16) 0.40917(11) 0.0416(6) Uani d . 1 1
O O4 1.12075(14) 0.04631(15) 0.44165(11) 0.0436(6) Uani d . 1 1
F F2 1.02858(13) 0.35764(16) 0.71251(10) 0.0657(6) Uani d . 1 1
F F1 0.68180(14) 0.03347(16) 0.22211(11) 0.0698(7) Uani d . 1 1
C C15 0.7834(2) 0.2459(2) 0.27894(15) 0.0414(8) Uani d . 1 1
H H15 0.7766 0.3120 0.2754 0.050 Uiso calc R 1 1
C C1 0.87736(19) 0.1973(2) 0.45564(14) 0.0293(7) Uani d . 1 1
C C8 0.99166(19) 0.3377(2) 0.51732(15) 0.0349(8) Uani d . 1 1
C C2 0.92369(18) 0.27084(19) 0.41636(15) 0.0297(7) Uani d . 1 1
C C6 0.9544(2) 0.3437(2) 0.31427(17) 0.0439(9) Uani d . 1 1
H H6 0.9460 0.3476 0.2693 0.053 Uiso calc R 1 1
C C14 0.8506(2) 0.2098(2) 0.31613(15) 0.0353(8) Uani d . 1 1
C C3 0.97877(18) 0.3349(2) 0.44720(16) 0.0327(8) Uani d . 1 1
C C7 0.91018(19) 0.2756(2) 0.35003(15) 0.0344(8) Uani d . 1 1
C C5 1.0100(2) 0.4050(2) 0.34434(17) 0.0455(9) Uani d . 1 1
H H5 1.0407 0.4501 0.3197 0.055 Uiso calc R 1 1
C C9 0.9219(2) 0.3391(2) 0.56012(16) 0.0368(8) Uani d . 1 1
H H9 0.8647 0.3351 0.5436 0.044 Uiso calc R 1 1
C C13 1.0747(2) 0.3425(2) 0.54382(17) 0.0400(8) Uani d . 1 1
H H13 1.1235 0.3414 0.5161 0.048 Uiso calc R 1 1
C C19 0.8596(2) 0.1135(2) 0.31971(16) 0.0451(9) Uani d . 1 1
H H19 0.9049 0.0876 0.3448 0.054 Uiso calc R 1 1
C C10 0.9335(2) 0.3462(2) 0.62520(16) 0.0428(8) Uani d . 1 1
H H10 0.8855 0.3479 0.6535 0.051 Uiso calc R 1 1
C C4 1.0216(2) 0.4017(2) 0.40898(18) 0.0426(9) Uani d . 1 1
H H4 1.0595 0.4455 0.4287 0.051 Uiso calc R 1 1
C C11 1.0168(2) 0.3508(2) 0.64801(17) 0.0454(9) Uani d . 1 1
C C12 1.0876(2) 0.3486(2) 0.60847(17) 0.0439(9) Uani d . 1 1
H H12 1.1444 0.3512 0.6256 0.053 Uiso calc R 1 1
C C17 0.7379(2) 0.0923(3) 0.25238(17) 0.0479(9) Uani d . 1 1
C C21 1.1492(2) 0.1374(2) 0.42276(18) 0.0514(10) Uani d . 1 1
H H21A 1.1019 0.1703 0.4011 0.077 Uiso calc R 1 1
H H21B 1.1984 0.1314 0.3934 0.077 Uiso calc R 1 1
H H21C 1.1669 0.1730 0.4607 0.077 Uiso calc R 1 1
C C20 0.9850(2) -0.1026(3) 0.35239(19) 0.0562(10) Uani d . 1 1
H H20A 1.0103 -0.0477 0.3312 0.084 Uiso calc R 1 1
H H20B 0.9433 -0.1327 0.3236 0.084 Uiso calc R 1 1
H H20C 1.0309 -0.1474 0.3632 0.084 Uiso calc R 1 1
C C18 0.8036(2) 0.0540(2) 0.28735(17) 0.0503(10) Uani d . 1 1
H H18 0.8108 -0.0122 0.2895 0.060 Uiso calc R 1 1
C C16 0.7266(2) 0.1872(3) 0.24715(16) 0.0472(9) Uani d . 1 1
H H16 0.6808 0.2123 0.2222 0.057 Uiso calc R 1 1
O O5 0.24558(14) 0.91787(15) 0.43929(12) 0.0451(6) Uani d . 1 1
H H5A 0.2373 0.8828 0.4711 0.068 Uiso calc R 1 1
O O6 0.78040(14) 0.86827(15) 0.41295(12) 0.0483(6) Uani d . 1 1
H H6A 0.7576 0.8192 0.4275 0.073 Uiso calc R 1 1
C C23 0.7269(2) 0.9463(2) 0.42684(19) 0.0504(10) Uani d . 1 1
H H23A 0.7059 0.9417 0.4710 0.076 Uiso calc R 1 1
H H23B 0.6775 0.9468 0.3974 0.076 Uiso calc R 1 1
H H23C 0.7601 1.0044 0.4217 0.076 Uiso calc R 1 1
C C22 0.2469(2) 0.8631(3) 0.38278(18) 0.0554(10) Uani d . 1 1
H H22A 0.2503 0.9045 0.3454 0.083 Uiso calc R 1 1
H H22B 0.1940 0.8254 0.3803 0.083 Uiso calc R 1 1
H H22C 0.2974 0.8215 0.3835 0.083 Uiso calc R 1 1
H H2 1.163(2) 0.003(3) 0.4370(19) 0.078(13) Uiso d . 1 1
H H1 0.892(3) -0.104(3) 0.4134(19) 0.084(15) Uiso d . 1 1

loop_
_atom_site_aniso_label
_atom_site_aniso_U_11
_atom_site_aniso_U_22
_atom_site_aniso_U_33
_atom_site_aniso_U_12
_atom_site_aniso_U_13
_atom_site_aniso_U_23
Ca1 0.0215(4) 0.0302(4) 0.0370(5) 0.0015(4) 0.0028(4) 0.0044(4)
O2 0.0218(12) 0.0384(12) 0.0474(15) 0.0003(9) 0.0029(9) 0.0063(11)
O1 0.0323(13) 0.0324(12) 0.0498(15) 0.0075(10) -0.0001(10) 0.0092(11)
O3 0.0317(14) 0.0506(15) 0.0424(15) -0.0045(12) 0.0031(10) -0.0080(11)
O4 0.0311(13) 0.0363(13) 0.0635(17) 0.0029(11) 0.0164(11) 0.0084(12)
F2 0.0575(14) 0.0938(17) 0.0456(15) -0.0085(12) -0.0073(10) -0.0017(12)
F1 0.0726(16) 0.0703(15) 0.0663(16) -0.0189(12) -0.0069(12) -0.0205(12)
C15 0.049(2) 0.0419(19) 0.034(2) -0.0009(17) 0.0049(16) 0.0006(16)
C1 0.0267(18) 0.0323(16) 0.0289(18) -0.0018(14) -0.0024(13) -0.0011(14)
C8 0.0302(18) 0.0283(16) 0.046(2) -0.0047(14) 0.0023(15) -0.0028(14)
C2 0.0221(16) 0.0286(16) 0.039(2) 0.0030(13) 0.0053(13) 0.0005(14)
C6 0.046(2) 0.048(2) 0.038(2) -0.0018(17) 0.0053(16) 0.0051(17)
C14 0.038(2) 0.0380(18) 0.0298(19) 0.0003(15) 0.0071(14) 0.0016(15)
C3 0.0244(17) 0.0344(17) 0.039(2) 0.0024(14) 0.0027(14) 0.0016(15)
C7 0.0326(19) 0.0334(17) 0.037(2) 0.0036(14) 0.0092(14) 0.0017(15)
C5 0.050(2) 0.0404(19) 0.046(2) -0.0122(17) 0.0131(17) 0.0055(17)
C9 0.0301(19) 0.0355(18) 0.045(2) 0.0006(14) 0.0005(15) -0.0024(15)
C13 0.0250(18) 0.0425(19) 0.052(2) -0.0040(15) 0.0025(15) -0.0006(17)
C19 0.055(2) 0.0374(19) 0.043(2) 0.0013(17) -0.0025(17) 0.0010(16)
C10 0.036(2) 0.047(2) 0.045(2) 0.0004(15) 0.0014(16) -0.0009(17)
C4 0.035(2) 0.0391(19) 0.053(2) -0.0065(15) 0.0053(16) -0.0005(17)
C11 0.050(2) 0.049(2) 0.038(2) -0.0034(17) -0.0063(17) -0.0002(17)
C12 0.032(2) 0.051(2) 0.049(2) -0.0045(16) -0.0059(16) -0.0017(18)
C17 0.049(2) 0.056(2) 0.039(2) -0.0108(19) 0.0065(17) -0.015(2)
C21 0.051(2) 0.044(2) 0.060(3) -0.0037(18) 0.0096(18) 0.0131(18)
C20 0.053(2) 0.053(2) 0.062(3) 0.0039(19) 0.0097(19) -0.011(2)
C18 0.065(3) 0.037(2) 0.049(2) -0.0060(19) 0.0053(19) -0.0065(18)
C16 0.047(2) 0.059(2) 0.036(2) 0.0054(18) -0.0005(17) -0.0051(18)
O5 0.0352(13) 0.0449(14) 0.0553(17) 0.0028(11) 0.0104(12) 0.0055(12)
O6 0.0331(14) 0.0410(13) 0.0710(18) -0.0088(11) 0.0044(11) 0.0040(13)
C23 0.045(2) 0.039(2) 0.067(3) -0.0086(17) 0.0080(18) 0.0013(18)
C22 0.054(2) 0.060(2) 0.052(3) 0.006(2) 0.0038(18) 0.001(2)

loop_
_atom_type_symbol
_atom_type_description
_atom_type_scat_dispersion_real
_atom_type_scat_dispersion_imag
_atom_type_scat_source
C C 0.0033 0.0016 'International Tables Vol C Tables 4.2.6.8 and 6.1.1.4'
H H 0.0000 0.0000 'International Tables Vol C Tables 4.2.6.8 and 6.1.1.4'
O O 0.0106 0.0060 'International Tables Vol C Tables 4.2.6.8 and 6.1.1.4'
Ca Ca 0.2262 0.3064 'International Tables Vol C Tables 4.2.6.8 and 6.1.1.4'
F F 0.0171 0.0103 'International Tables Vol C Tables 4.2.6.8 and 6.1.1.4'

loop_
_geom_angle_atom_site_label_1
_geom_angle_atom_site_label_2
_geom_angle_atom_site_label_3
_geom_angle_site_symmetry_1
_geom_angle_site_symmetry_3
_geom_angle
O1 Ca1 O1 5_756 . 180.00(8)
O1 Ca1 O4 5_756 5_756 95.07(8)
O1 Ca1 O4 . 5_756 84.93(8)
O1 Ca1 O4 5_756 . 84.93(8)
O1 Ca1 O4 . . 95.07(8)
O4 Ca1 O4 5_756 . 180.0
O1 Ca1 O3 5_756 . 90.78(8)
O1 Ca1 O3 . . 89.22(8)
O4 Ca1 O3 5_756 . 89.48(8)
O4 Ca1 O3 . . 90.52(8)
O1 Ca1 O3 5_756 5_756 89.22(8)
O1 Ca1 O3 . 5_756 90.78(8)
O4 Ca1 O3 5_756 5_756 90.52(8)
O4 Ca1 O3 . 5_756 89.48(8)
O3 Ca1 O3 . 5_756 180.0
C1 O1 Ca1 . . 171.8(2)
C20 O3 Ca1 . . 128.9(2)
C20 O3 H1 . . 110(3)
Ca1 O3 H1 . . 118(3)
C21 O4 Ca1 . . 130.6(2)
C21 O4 H2 . . 112(2)
Ca1 O4 H2 . . 116(2)
C16 C15 C14 . . 121.2(3)
C16 C15 H15 . . 119.4
C14 C15 H15 . . 119.4
O1 C1 O2 . . 124.1(3)
O1 C1 C2 . . 117.8(3)
O2 C1 C2 . . 118.1(3)
C13 C8 C9 . . 117.0(3)
C13 C8 C3 . . 121.1(3)
C9 C8 C3 . . 121.9(3)
C7 C2 C3 . . 120.8(3)
C7 C2 C1 . . 119.9(3)
C3 C2 C1 . . 119.3(3)
C5 C6 C7 . . 120.0(3)
C5 C6 H6 . . 120.0
C7 C6 H6 . . 120.0
C19 C14 C15 . . 118.1(3)
C19 C14 C7 . . 122.4(3)
C15 C14 C7 . . 119.5(3)
C2 C3 C4 . . 117.7(3)
C2 C3 C8 . . 123.6(3)
C4 C3 C8 . . 118.7(3)
C6 C7 C2 . . 119.1(3)
C6 C7 C14 . . 118.9(3)
C2 C7 C14 . . 122.0(3)
C4 C5 C6 . . 120.8(3)
C4 C5 H5 . . 119.6
C6 C5 H5 . . 119.6
C10 C9 C8 . . 122.1(3)
C10 C9 H9 . . 119.0
C8 C9 H9 . . 119.0
C12 C13 C8 . . 121.8(3)
C12 C13 H13 . . 119.1
C8 C13 H13 . . 119.1
C14 C19 C18 . . 121.2(3)
C14 C19 H19 . . 119.4
C18 C19 H19 . . 119.4
C9 C10 C11 . . 117.9(3)
C9 C10 H10 . . 121.0
C11 C10 H10 . . 121.0
C5 C4 C3 . . 121.5(3)
C5 C4 H4 . . 119.2
C3 C4 H4 . . 119.2
F2 C11 C12 . . 119.4(3)
F2 C11 C10 . . 118.1(3)
C12 C11 C10 . . 122.5(3)
C13 C12 C11 . . 118.7(3)
C13 C12 H12 . . 120.6
C11 C12 H12 . . 120.6
F1 C17 C18 . . 118.4(3)
F1 C17 C16 . . 119.3(3)
C18 C17 C16 . . 122.2(3)
O4 C21 H21A . . 109.5
O4 C21 H21B . . 109.5
H21A C21 H21B . . 109.5
O4 C21 H21C . . 109.5
H21A C21 H21C . . 109.5
H21B C21 H21C . . 109.5
O3 C20 H20A . . 109.5
O3 C20 H20B . . 109.5
H20A C20 H20B . . 109.5
O3 C20 H20C . . 109.5
H20A C20 H20C . . 109.5
H20B C20 H20C . . 109.5
C17 C18 C19 . . 118.7(3)
C17 C18 H18 . . 120.6
C19 C18 H18 . . 120.6
C17 C16 C15 . . 118.6(3)
C17 C16 H16 . . 120.7
C15 C16 H16 . . 120.7
C22 O5 H5A . . 109.5
C23 O6 H6A . . 109.5
O6 C23 H23A . . 109.5
O6 C23 H23B . . 109.5
H23A C23 H23B . . 109.5
O6 C23 H23C . . 109.5
H23A C23 H23C . . 109.5
H23B C23 H23C . . 109.5
O5 C22 H22A . . 109.5
O5 C22 H22B . . 109.5
H22A C22 H22B . . 109.5
O5 C22 H22C . . 109.5
H22A C22 H22C . . 109.5
H22B C22 H22C . . 109.5

loop_
_geom_bond_atom_site_label_1
_geom_bond_atom_site_label_2
_geom_bond_site_symmetry_2
_geom_bond_distance
_geom_bond_publ_flag
Ca1 O1 5_756 2.2692(19) y
Ca1 O1 . 2.2693(19) y
Ca1 O4 5_756 2.325(2) y
Ca1 O4 . 2.325(2) y
Ca1 O3 . 2.346(2) y
Ca1 O3 5_756 2.346(2) y
O2 C1 . 1.269(3) ?
O1 C1 . 1.253(3) ?
O3 C20 . 1.418(4) ?
O3 H1 . 0.89(4) ?
O4 C21 . 1.425(4) ?
O4 H2 . 0.91(4) ?
F2 C11 . 1.363(4) ?
F1 C17 . 1.362(4) ?
C15 C16 . 1.382(5) ?
C15 C14 . 1.395(4) ?
C15 H15 . 0.9500 ?
C1 C2 . 1.511(4) ?
C8 C13 . 1.400(4) ?
C8 C9 . 1.401(4) ?
C8 C3 . 1.479(4) ?
C2 C7 . 1.403(4) ?
C2 C3 . 1.404(4) ?
C6 C5 . 1.377(5) ?
C6 C7 . 1.403(4) ?
C6 H6 . 0.9500 ?
C14 C19 . 1.380(4) ?
C14 C7 . 1.492(4) ?
C3 C4 . 1.408(4) ?
C5 C4 . 1.363(5) ?
C5 H5 . 0.9500 ?
C9 C10 . 1.375(4) ?
C9 H9 . 0.9500 ?
C13 C12 . 1.368(4) ?
C13 H13 . 0.9500 ?
C19 C18 . 1.388(4) ?
C19 H19 . 0.9500 ?
C10 C11 . 1.375(5) ?
C10 H10 . 0.9500 ?
C4 H4 . 0.9500 ?
C11 C12 . 1.371(5) ?
C12 H12 . 0.9500 ?
C17 C18 . 1.364(5) ?
C17 C16 . 1.367(5) ?
C21 H21A . 0.9800 ?
C21 H21B . 0.9800 ?
C21 H21C . 0.9800 ?
C20 H20A . 0.9800 ?
C20 H20B . 0.9800 ?
C20 H20C . 0.9800 ?
C18 H18 . 0.9500 ?
C16 H16 . 0.9500 ?
O5 C22 . 1.415(4) ?
O5 H5A . 0.8400 ?
O6 C23 . 1.416(4) ?
O6 H6A . 0.8400 ?
C23 H23A . 0.9800 ?
C23 H23B . 0.9800 ?
C23 H23C . 0.9800 ?
C22 H22A . 0.9800 ?
C22 H22B . 0.9800 ?
C22 H22C . 0.9800 ?

loop_
_geom_hbond_atom_site_label_D
_geom_hbond_atom_site_label_H
_geom_hbond_atom_site_label_A
_geom_hbond_site_symmetry_A
_geom_hbond_distance_DH
_geom_hbond_distance_HA
_geom_hbond_distance_DA
_geom_hbond_angle_DHA
O3 H1 O6 1_545 0.89(4) 1.78(4) 2.636(3) 162(4)
O4 H2 O5 1_645 0.91(4) 1.76(4) 2.660(3) 172(4)
O6 H6A O2 8_765 0.84 1.96 2.804(3) 177.3
O5 H5A O2 5_666 0.84 1.92 2.755(3) 169.9
